data_9017233
loop_
_publ_author_name
'Pignatelli, I.'
'Mugnaioli, E.'
'Mosser-Ruck R'
'Barres, O.'
'Kolb, U.'
'Michau, N.'

_publ_section_title
;
 A multi-technique, micrometer- to atomic-scale description of
 a synthetic analogue of chukanovite, Fe2(CO3)(OH)2
;
_journal_name_full 'European Journal of Mineralogy'
_journal_page_first 221
_journal_page_last 229
_journal_volume 26
_journal_year 2014
_chemical_compound_source Synthetic
_chemical_formula_sum 'C H2 Fe2 O5'
_chemical_name_mineral Chukanovite
_space_group_IT_number 14
_space_group_name_Hall '-P 2yab'
_space_group_name_H-M_alt 'P 1 21/a 1'
_symmetry_space_group_name_H-M 'P 1 21/a 1'
_cell_angle_alpha 90
_cell_angle_beta 97.6
_cell_angle_gamma 90
_cell_formula_units_Z 4
_cell_length_a 12.5
_cell_length_b 9.5
_cell_length_c 3.2
_cell_volume 376.662
_database_code_amcsd 0020153
_exptl_crystal_density_diffrn 3.628
_cod_data_source_file inputs/fixed/downloads/08/08602.cif
_cod_data_source_block 08602
_cod_original_formula_sum 'Fe2 C O5 H2'
_cod_database_code 9017233

loop_
_space_group_symop_operation_xyz
x,y,z
1/2+x,1/2-y,z
1/2-x,1/2+y,-z
-x,-y,-z

loop_
_atom_site_label
_atom_site_fract_x
_atom_site_fract_y
_atom_site_fract_z
_atom_site_U_iso_or_equiv
_atom_site_type_symbol
_atom_site_attached_hydrogens
Fe1 0.21090 -0.00400 0.97980 0.03600 Fe 0
Fe2 0.39910 0.76750 0.57460 0.03500 Fe 0
C1 0.15900 -0.27900 0.50800 0.06100 C 0
O1 0.14300 -0.13440 0.44800 0.03300 O 0
O2 0.23940 -0.33650 0.50300 0.03700 O 0
O3 0.06100 -0.33800 0.62100 0.04200 O 0
O-H4 0.36120 0.91060 0.04700 0.03900 O 1
O-H5 0.42600 0.62110 0.08600 0.04200 O 1

loop_
_cod_changelog_entry_id
_cod_changelog_entry_author
_cod_changelog_entry_date
_cod_changelog_entry_text
1
;cod-tools version 3.8.0
Id: cif_guess_AMCSD_atom_types 9574 2023-05-10 09:00:05Z saulius
;
2023-05-10T18:57:59+03:00
;Derived atom types and hydrogen counts
from atom names that follow the AMCSD naming convention
(Wat == water, O-H == hydroxyl).
;

loop_
_cod_related_entry_id
_cod_related_entry_database
_cod_related_entry_code
1 AMCSD 0020153
